data_4003753
loop_
_publ_author_name
'Zuluaga, Andr\'es Reyes'
'Brock, Aidan J.'
'Pfrunder, Michael C.'
'Phonsri, Wasinee'
'Murray, Keith S.'
'Harding, Phimphaka'
'Micallef, Aaron S.'
'Mullen, Kathleen M.'
'Clegg, Jack K.'
'Harding, David J.'
'McMurtrie, John C.'

_publ_section_title
;
 Three-Way Switchable Single-Crystal-to-Single-Crystal Solvatomorphic Spin
 Crossover in a Molecular Cocrystal
;
_journal_name_full 'Chemistry of Materials'
_journal_paper_doi 10.1021/acs.chemmater.0c03396
_journal_year 2020
_chemical_formula_moiety 'C34 H26 Fe N4 O4, C N S, C2 H3 N'
_chemical_formula_sum 'C37 H29 Fe N6 O4 S'
_chemical_formula_weight 709.57
_chemical_name_systematic
'bis(4-methoxy-2-(((quinolin-8-yl)imino)methyl)phenolato)-iron(iii) thiocyanate acetonitrile solvate'
_space_group_crystal_system triclinic
_space_group_IT_number 2
_space_group_name_Hall '-P 1'
_space_group_name_H-M_alt 'P -1'
_atom_sites_solution_hydrogens geom
_atom_sites_solution_primary dual
_audit_creation_date 2020-04-14
_audit_creation_method
;
Olex2 1.3
(compiled 2020.02.04 svn.rd84adfe8 for OlexSys, GUI svn.r6032)
;
_cell_angle_alpha 61.878(14)
_cell_angle_beta 84.054(10)
_cell_angle_gamma 70.267(11)
_cell_formula_units_Z 2
_cell_length_a 12.3384(12)
_cell_length_b 12.4127(17)
_cell_length_c 12.6478(18)
_cell_measurement_reflns_used 3285
_cell_measurement_temperature 289.88(18)
_cell_measurement_theta_max 29.0070
_cell_measurement_theta_min 2.2750
_cell_volume 1604.4(4)
_computing_cell_refinement 'CrysAlisPro 1.171.40.37a (Rigaku OD, 2019)'
_computing_data_collection 'CrysAlisPro 1.171.40.37a (Rigaku OD, 2019)'
_computing_data_reduction 'CrysAlisPro 1.171.40.37a (Rigaku OD, 2019)'
_computing_molecular_graphics 'Olex2 1.3 (Dolomanov et al., 2009)'
_computing_publication_material 'Olex2 1.3 (Dolomanov et al., 2009)'
_computing_structure_refinement 'SHELXL 2018/3 (Sheldrick, 2015)'
_computing_structure_solution 'SHELXT 2014/5 (Sheldrick, 2014)'
_diffrn_ambient_environment air
_diffrn_ambient_temperature 289.88(18)
_diffrn_detector 'CCD plate'
_diffrn_detector_area_resol_mean 5.8140
_diffrn_detector_type 'Pilatus 300K'
_diffrn_measured_fraction_theta_full 0.998
_diffrn_measured_fraction_theta_max 0.998
_diffrn_measurement_details
;
List of Runs (angles in degrees, time in seconds):

  # Type    Start    End  Width  t~exp~   \w     \q     \k     \f   Frames
--------------------------------------------------------------------------
  1  \w      4.00  40.00   0.50    2.00    --    9.19-101.00 102.00   72
  2  \w    -26.00  18.00   0.50    2.00    --    9.19 101.00-153.00   88
  3  \w    -50.00  19.00   0.50    2.00    --  -10.75 101.00-153.00  138
  4  \w      4.00  35.00   0.50    2.00    --    9.19 -99.00-180.00   62
  5  \w    -67.00 -14.00   0.50    2.00    --    9.19 -37.00 -90.00  106
  6  \w    -42.00  26.00   0.50    2.00    --    9.19 -77.00 -90.00  136
  7  \w     39.00  65.00   0.50    2.00    --    9.19  57.00 -30.00   52
  8  \w     -4.00  24.00   0.50    2.00    --    9.19 -37.00 -90.00   56
  9  \w    -11.00  83.00   0.50    2.00    --    9.19  57.00  60.00  188
 10  \w      5.00  47.00   0.50    2.00    --    9.19 -99.00  30.00   84
 11  \w     12.00  57.00   0.50    2.00    --  -10.75  77.00 150.00   90
 12  \w    -19.00  64.00   0.50    2.00    --  -10.75  57.00   0.00  166
 13  \w    -38.00   6.00   0.50    2.00    --  -10.75  77.00 150.00   88
 14  \w    -22.00   3.00   0.50    2.00    --  -10.75 -77.00  60.00   50
 15  \w    -78.00 -53.00   0.50    2.00    --  -10.75 -77.00  60.00   50
;
_diffrn_measurement_device 'four-circle diffractometer'
_diffrn_measurement_device_type 'XtaLAB Synergy, Dualflex, Pilatus 300K'
_diffrn_measurement_method '\w scans'
_diffrn_orient_matrix_type 'CrysAlisPro convention (1999,Acta A55,543-557)'
_diffrn_orient_matrix_UB_11 -0.0541202000
_diffrn_orient_matrix_UB_12 0.0495609000
_diffrn_orient_matrix_UB_13 -0.0229941000
_diffrn_orient_matrix_UB_21 0.0273001000
_diffrn_orient_matrix_UB_22 0.0393001000
_diffrn_orient_matrix_UB_23 -0.0472630000
_diffrn_orient_matrix_UB_31 -0.0085144000
_diffrn_orient_matrix_UB_32 -0.0266010000
_diffrn_orient_matrix_UB_33 -0.0360425000
_diffrn_radiation_monochromator mirror
_diffrn_radiation_probe x-ray
_diffrn_radiation_type 'Mo K\a'
_diffrn_radiation_wavelength 0.71073
_diffrn_reflns_av_R_equivalents 0.2756
_diffrn_reflns_av_unetI/netI 0.2115
_diffrn_reflns_Laue_measured_fraction_full 0.998
_diffrn_reflns_Laue_measured_fraction_max 0.998
_diffrn_reflns_limit_h_max 16
_diffrn_reflns_limit_h_min -16
_diffrn_reflns_limit_k_max 16
_diffrn_reflns_limit_k_min -16
_diffrn_reflns_limit_l_max 16
_diffrn_reflns_limit_l_min -16
_diffrn_reflns_number 33779
_diffrn_reflns_point_group_measured_fraction_full 0.998
_diffrn_reflns_point_group_measured_fraction_max 0.998
_diffrn_reflns_theta_full 25.242
_diffrn_reflns_theta_max 28.281
_diffrn_reflns_theta_min 2.260
_diffrn_source 'micro-focus sealed X-ray tube'
_diffrn_source_type 'PhotonJet (Mo) X-ray Source'
_exptl_absorpt_coefficient_mu 0.588
_exptl_absorpt_correction_T_max 1.00000
_exptl_absorpt_correction_T_min 0.38051
_exptl_absorpt_correction_type multi-scan
_exptl_absorpt_process_details
;
CrysAlisPro 1.171.40.37a (Rigaku Oxford Diffraction, 2019)
Empirical absorption correction using spherical harmonics,
 implemented in SCALE3 ABSPACK scaling algorithm.
;
_exptl_crystal_colour 'dark brown'
_exptl_crystal_colour_modifier dark
_exptl_crystal_colour_primary brown
_exptl_crystal_density_diffrn 1.469
_exptl_crystal_description needle
_exptl_crystal_F_000 734
_exptl_crystal_preparation 'Combined equal ratios of starting materials'
_exptl_crystal_recrystallization_method 'Slow evaporation of the solvent'
_exptl_crystal_size_max 2
_exptl_crystal_size_mid 1
_exptl_crystal_size_min 1
_refine_diff_density_max 0.964
_refine_diff_density_min -0.930
_refine_diff_density_rms 0.158
_refine_ls_extinction_method none
_refine_ls_goodness_of_fit_ref 0.959
_refine_ls_hydrogen_treatment constr
_refine_ls_matrix_type full
_refine_ls_number_parameters 455
_refine_ls_number_reflns 7955
_refine_ls_number_restraints 71
_refine_ls_restrained_S_all 0.955
_refine_ls_R_factor_all 0.2267
_refine_ls_R_factor_gt 0.1090
_refine_ls_shift/su_max 0.000
_refine_ls_shift/su_mean 0.000
_refine_ls_structure_factor_coef Fsqd
_refine_ls_weighting_details 'w=1/[\s^2^(Fo^2^)+(0.2000P)^2^] where P=(Fo^2^+2Fc^2^)/3'
_refine_ls_weighting_scheme calc
_refine_ls_wR_factor_gt 0.2655
_refine_ls_wR_factor_ref 0.3793
_reflns_Friedel_coverage 0.000
_reflns_number_gt 3230
_reflns_number_total 7955
_reflns_threshold_expression 'I > 2\s(I)'
_cod_data_source_file cm0c03396_si_003.cif
_cod_data_source_block sjcm19ar07_26_290_00
_cod_database_code 4003753
_shelx_shelxl_version_number 2018/3
_chemical_oxdiff_formula 'C30 H20 N4 O4 F4 I2 S1'
_shelx_space_group_comment
;
The symmetry employed for this shelxl refinement is uniquely defined
by the following loop, which should always be used as a source of
symmetry information in preference to the above space-group names.
They are only intended as comments.
;
_shelx_estimated_absorpt_t_max 0.591
_shelx_estimated_absorpt_t_min 0.386
_reflns_odcompleteness_completeness 84.47
_reflns_odcompleteness_iscentric 1
_reflns_odcompleteness_theta 33.27
_olex2_refinement_description
;
1. Fixed Uiso
 At 1.2 times of:
  All C(H) groups
 At 1.5 times of:
  All C(H,H,H) groups
2. Restrained distances
 N7-C1A
 1.14 with sigma of 0.02
 C1A-N7
 1.137 with sigma of 0.01
 C1A-C1B
 1.456 with sigma of 0.01
 C1B-N7
 2.593 with sigma of 0.02
 N7-C1B
 2.59 with sigma of 0.04
3. Uiso/Uaniso restraints and constraints
N7 \\sim C1A \\sim C1B: within 2A with sigma of 0.04 and sigma for terminal
atoms of 0.08 within 2A
Uanis(C36) \\sim Ueq, Uanis(N6) \\sim Ueq, Uanis(C37) \\sim Ueq, Uanis(N7)
\\sim Ueq, Uanis(C1A) \\sim Ueq, Uanis(C1B) \\sim Ueq, : with sigma of 0.05 and
sigma for terminal atoms of 0.05
Uanis(N6) = Uanis(N7)
Uanis(C37) = Uanis(C1B)
Uanis(C36) = Uanis(C1A)
4. Rigid body (RIGU) restrains
 N7, C1A, C1B
 with sigma for 1-2 distances of 0.004 and sigma for 1-3 distances of 0.004
 C1A, N7, C1B, C36, N6, C37, H37A, H37B, H37C
 with sigma for 1-2 distances of 0.004 and sigma for 1-3 distances of 0.004
5. Others
 Fixed Sof: C36(0.5) N6(0.5) C37(0.5) H37A(0.5) H37B(0.5) H37C(0.5) N7(0.5)
 C1A(0.5) C1B(0.5) H1BA(0.5) H1BB(0.5) H1BC(0.5)
6.a Aromatic/amide H refined with riding coordinates:
 C23(H23), C25(H25), C10(H10), C2(H2), C8(H8), C19(H19), C3(H3), C16(H16),
 C20(H20), C27(H27), C32(H32), C6(H6), C15(H15), C14(H14), C33(H33), C12(H12),
 C29(H29), C11(H11), C28(H28), C31(H31)
6.b Idealised Me refined as rotating group:
 C22(H22A,H22B,H22C), C5(H5A,H5B,H5C), C37(H37A,H37B,H37C), C1B(H1BA,H1BB,H1BC)
;
_olex2_exptl_crystal_mounting_method 'Paratone oil'
_olex2_submission_original_sample_id Sjcm19ar07_26_290_00
_olex2_submission_special_instructions 'No special instructions were received'
_oxdiff_exptl_absorpt_empirical_details
;
Empirical correction (ABSPACK) includes:
- Absorption correction using spherical harmonics
- Frame scaling
;
_oxdiff_exptl_absorpt_empirical_full_max 3.993
_oxdiff_exptl_absorpt_empirical_full_min 0.192

loop_
_space_group_symop_operation_xyz
'x, y, z'
'-x, -y, -z'

loop_
_atom_site_label
_atom_site_type_symbol
_atom_site_fract_x
_atom_site_fract_y
_atom_site_fract_z
_atom_site_U_iso_or_equiv
_atom_site_adp_type
_atom_site_occupancy
_atom_site_site_symmetry_order
_atom_site_calc_flag
_atom_site_refinement_flags_posn
_atom_site_refinement_flags_adp
_atom_site_refinement_flags_occupancy
_atom_site_disorder_assembly
_atom_site_disorder_group
Fe1 Fe 0.62770(8) 0.22568(10) 0.45601(10) 0.0466(4) Uani 1 1 d . . . . .
S1 S 0.0803(3) 0.6822(4) 0.3207(4) 0.1183(13) Uani 1 1 d . . . . .
O3 O 0.4874(4) 0.3466(4) 0.3725(5) 0.0499(12) Uani 1 1 d . . . . .
O1 O 0.5585(4) 0.1501(5) 0.6010(5) 0.0509(12) Uani 1 1 d . . . . .
N1 N 0.6490(4) 0.3556(5) 0.4875(5) 0.0418(12) Uani 1 1 d . . . . .
O2 O 0.4373(5) 0.2910(6) 0.9618(5) 0.0679(16) Uani 1 1 d . . . . .
N3 N 0.6182(5) 0.0926(5) 0.4214(5) 0.0440(13) Uani 1 1 d . . . . .
O4 O 0.1624(4) 0.3082(5) 0.1359(5) 0.0658(15) Uani 1 1 d . . . . .
N2 N 0.7095(4) 0.3035(5) 0.3108(5) 0.0434(13) Uani 1 1 d . . . . .
N4 N 0.7786(5) 0.0951(6) 0.5371(5) 0.0467(14) Uani 1 1 d . . . . .
C17 C 0.7444(6) 0.3985(6) 0.3063(7) 0.0474(16) Uani 1 1 d . . . . .
C4 C 0.4701(6) 0.2690(8) 0.8635(7) 0.0539(18) Uani 1 1 d . . . . .
C1 C 0.5320(5) 0.1915(7) 0.6822(7) 0.0451(16) Uani 1 1 d . . . . .
C9 C 0.7142(6) 0.4282(7) 0.4032(7) 0.0468(16) Uani 1 1 d . . . . .
C13 C 0.8079(6) 0.4623(7) 0.2129(7) 0.0540(18) Uani 1 1 d . . . . .
C24 C 0.4323(6) 0.2131(7) 0.3111(7) 0.0470(16) Uani 1 1 d . . . . .
C21 C 0.2500(6) 0.3061(8) 0.1971(7) 0.0549(19) Uani 1 1 d . . . . .
C26 C 0.7163(6) -0.0215(7) 0.4648(7) 0.0482(17) Uani 1 1 d . . . . .
C23 C 0.3468(6) 0.2049(7) 0.2503(7) 0.0497(17) Uani 1 1 d . . . . .
H23 H 0.358078 0.128558 0.247177 0.060 Uiso 1 1 calc R U . . .
C25 C 0.5315(6) 0.1014(7) 0.3648(7) 0.0473(17) Uani 1 1 d . . . . .
H25 H 0.534274 0.028676 0.358836 0.057 Uiso 1 1 calc R U . . .
C10 C 0.7504(7) 0.5209(8) 0.4059(7) 0.059(2) Uani 1 1 d . . . . .
H10 H 0.733736 0.540307 0.469656 0.071 Uiso 1 1 calc R U . . .
C18 C 0.4145(6) 0.3284(7) 0.3188(7) 0.0470(17) Uani 1 1 d . . . . .
C2 C 0.4774(6) 0.1258(7) 0.7821(8) 0.0550(19) Uani 1 1 d . . . . .
H2 H 0.460320 0.055609 0.788400 0.066 Uiso 1 1 calc R U . . .
C8 C 0.6113(6) 0.3756(7) 0.5795(7) 0.0502(18) Uani 1 1 d . . . . .
H8 H 0.622907 0.444102 0.583063 0.060 Uiso 1 1 calc R U . . .
C7 C 0.5535(6) 0.3003(7) 0.6747(7) 0.0497(18) Uani 1 1 d . . . . .
C34 C 0.7991(6) -0.0166(7) 0.5296(7) 0.0497(17) Uani 1 1 d . . . . .
C19 C 0.3110(6) 0.4306(7) 0.2633(7) 0.0532(18) Uani 1 1 d . . . . .
H19 H 0.296660 0.507210 0.267062 0.064 Uiso 1 1 calc R U . . .
C3 C 0.4479(7) 0.1612(8) 0.8716(8) 0.0582(19) Uani 1 1 d . . . . .
H3 H 0.413138 0.113894 0.937966 0.070 Uiso 1 1 calc R U . . .
C16 C 0.7331(6) 0.2748(8) 0.2188(7) 0.0545(19) Uani 1 1 d . . . . .
H16 H 0.707567 0.212260 0.219186 0.065 Uiso 1 1 calc R U . . .
C20 C 0.2306(6) 0.4209(7) 0.2040(8) 0.0561(19) Uani 1 1 d . . . . .
H20 H 0.163276 0.490366 0.168197 0.067 Uiso 1 1 calc R U . . .
C27 C 0.7366(7) -0.1316(7) 0.4531(8) 0.059(2) Uani 1 1 d . . . . .
H27 H 0.682529 -0.136004 0.410467 0.071 Uiso 1 1 calc R U . . .
C32 C 0.9555(7) -0.0008(8) 0.6559(8) 0.063(2) Uani 1 1 d . . . . .
H32 H 1.006410 0.006839 0.699318 0.076 Uiso 1 1 calc R U . . .
C22 C 0.1880(8) 0.2052(8) 0.1085(8) 0.067(2) Uani 1 1 d . . . . .
H22A H 0.124700 0.219065 0.060151 0.101 Uiso 1 1 calc R U . . .
H22B H 0.200087 0.125552 0.181581 0.101 Uiso 1 1 calc R U . . .
H22C H 0.256506 0.200690 0.065014 0.101 Uiso 1 1 calc R U . . .
C6 C 0.5215(6) 0.3356(7) 0.7688(7) 0.0549(19) Uani 1 1 d . . . . .
H6 H 0.536663 0.406147 0.763972 0.066 Uiso 1 1 calc R U . . .
C15 C 0.7939(7) 0.3349(8) 0.1242(8) 0.060(2) Uani 1 1 d . . . . .
H15 H 0.809173 0.311119 0.063235 0.072 Uiso 1 1 calc R U . . .
C14 C 0.8322(7) 0.4288(8) 0.1185(7) 0.0597(19) Uani 1 1 d . . . . .
H14 H 0.872874 0.469392 0.054395 0.072 Uiso 1 1 calc R U . . .
C30 C 0.9011(6) -0.1248(8) 0.5843(8) 0.060(2) Uani 1 1 d . . . . .
C33 C 0.8535(6) 0.1024(8) 0.5983(8) 0.059(2) Uani 1 1 d . . . . .
H33 H 0.838483 0.178274 0.603522 0.071 Uiso 1 1 calc R U . . .
C5 C 0.4792(8) 0.3830(8) 0.9681(8) 0.069(2) Uani 1 1 d . . . . .
H5A H 0.445446 0.466714 0.901219 0.103 Uiso 1 1 calc R U . . .
H5B H 0.561651 0.356500 0.965609 0.103 Uiso 1 1 calc R U . . .
H5C H 0.458408 0.387045 1.041744 0.103 Uiso 1 1 calc R U . . .
C12 C 0.8417(7) 0.5582(8) 0.2181(8) 0.063(2) Uani 1 1 d . . . . .
H12 H 0.883719 0.602058 0.157670 0.076 Uiso 1 1 calc R U . . .
C29 C 0.9174(7) -0.2336(8) 0.5694(9) 0.067(2) Uani 1 1 d . . . . .
H29 H 0.983518 -0.305133 0.604180 0.080 Uiso 1 1 calc R U . . .
C11 C 0.8131(8) 0.5863(8) 0.3108(9) 0.070(2) Uani 1 1 d . . . . .
H11 H 0.835147 0.650296 0.312110 0.084 Uiso 1 1 calc R U . . .
C28 C 0.8375(7) -0.2362(8) 0.5046(8) 0.065(2) Uani 1 1 d . . . . .
H28 H 0.850677 -0.309129 0.494667 0.078 Uiso 1 1 calc R U . . .
N5 N 0.0365(8) 0.7464(11) 0.0840(10) 0.103(3) Uani 1 1 d . . . . .
C31 C 0.9792(7) -0.1117(9) 0.6478(9) 0.069(2) Uani 1 1 d . . . . .
H31 H 1.047424 -0.179447 0.684291 0.083 Uiso 1 1 calc R U . . .
C35 C 0.0523(9) 0.7205(11) 0.1796(13) 0.090(3) Uani 1 1 d . . . . .
C36 C 0.739(5) 0.059(5) 0.082(3) 0.098(5) Uani 0.5 1 d . U P A 1
N6 N 0.690(5) 0.075(6) 0.143(4) 0.130(8) Uani 0.5 1 d . U P A 1
C37 C 0.808(4) 0.038(5) -0.026(3) 0.104(9) Uani 0.5 1 d . U P A 1
H37A H 0.840597 0.106227 -0.070677 0.156 Uiso 0.5 1 calc R U P A 1
H37B H 0.756514 0.039500 -0.078943 0.156 Uiso 0.5 1 calc R U P A 1
H37C H 0.869209 -0.043748 0.006511 0.156 Uiso 0.5 1 calc R U P A 1
N7 N 0.727(5) 0.050(6) 0.143(3) 0.130(8) Uani 0.5 1 d D U P B 2
C1A C 0.750(5) 0.052(5) 0.052(3) 0.098(5) Uani 0.5 1 d D U P B 2
C1B C 0.771(4) 0.070(5) -0.069(3) 0.104(9) Uani 0.5 1 d D U P B 2
H1BA H 0.779447 0.153743 -0.118708 0.156 Uiso 0.5 1 calc R U P B 2
H1BB H 0.708053 0.064218 -0.102098 0.156 Uiso 0.5 1 calc R U P B 2
H1BC H 0.841167 0.004286 -0.067780 0.156 Uiso 0.5 1 calc R U P B 2

loop_
_atom_site_aniso_label
_atom_site_aniso_U_11
_atom_site_aniso_U_22
_atom_site_aniso_U_33
_atom_site_aniso_U_23
_atom_site_aniso_U_13
_atom_site_aniso_U_12
Fe1 0.0492(6) 0.0488(7) 0.0560(7) -0.0327(6) 0.0037(4) -0.0204(4)
S1 0.115(2) 0.159(3) 0.137(3) -0.109(3) 0.017(2) -0.053(2)
O3 0.051(3) 0.047(3) 0.065(3) -0.034(3) 0.003(2) -0.019(2)
O1 0.059(3) 0.052(3) 0.064(3) -0.036(3) 0.014(2) -0.032(2)
N1 0.045(3) 0.042(3) 0.043(3) -0.018(3) 0.004(2) -0.023(2)
O2 0.087(4) 0.083(4) 0.065(4) -0.052(4) 0.024(3) -0.042(3)
N3 0.049(3) 0.038(3) 0.047(3) -0.022(3) 0.005(3) -0.015(2)
O4 0.059(3) 0.071(4) 0.075(4) -0.038(3) -0.013(3) -0.020(3)
N2 0.044(3) 0.046(3) 0.048(3) -0.025(3) 0.006(2) -0.021(2)
N4 0.046(3) 0.050(3) 0.050(4) -0.025(3) 0.004(2) -0.021(3)
C17 0.053(4) 0.036(4) 0.046(4) -0.009(3) -0.008(3) -0.018(3)
C4 0.059(4) 0.063(5) 0.058(5) -0.039(4) 0.018(4) -0.030(4)
C1 0.044(3) 0.049(4) 0.054(4) -0.029(4) 0.007(3) -0.022(3)
C9 0.050(4) 0.043(4) 0.048(4) -0.019(4) -0.002(3) -0.020(3)
C13 0.060(4) 0.054(5) 0.053(5) -0.023(4) 0.003(4) -0.027(4)
C24 0.050(4) 0.053(4) 0.051(4) -0.033(4) 0.008(3) -0.021(3)
C21 0.053(4) 0.068(5) 0.061(5) -0.040(4) 0.005(3) -0.026(4)
C26 0.053(4) 0.040(4) 0.053(4) -0.023(4) 0.002(3) -0.014(3)
C23 0.054(4) 0.053(4) 0.057(5) -0.035(4) 0.009(3) -0.023(3)
C25 0.055(4) 0.044(4) 0.056(5) -0.030(4) 0.006(3) -0.021(3)
C10 0.073(5) 0.065(5) 0.055(5) -0.033(4) 0.001(4) -0.034(4)
C18 0.046(3) 0.048(4) 0.061(5) -0.033(4) 0.011(3) -0.022(3)
C2 0.061(4) 0.050(4) 0.074(6) -0.039(4) 0.013(4) -0.028(3)
C8 0.056(4) 0.049(4) 0.061(5) -0.031(4) 0.000(3) -0.026(3)
C7 0.044(3) 0.056(4) 0.069(5) -0.040(4) 0.010(3) -0.024(3)
C34 0.048(4) 0.048(4) 0.057(5) -0.029(4) 0.009(3) -0.015(3)
C19 0.058(4) 0.049(4) 0.068(5) -0.035(4) 0.006(4) -0.025(3)
C3 0.065(4) 0.057(5) 0.063(5) -0.033(4) 0.016(4) -0.029(4)
C16 0.061(4) 0.055(5) 0.060(5) -0.032(4) 0.004(4) -0.024(4)
C20 0.054(4) 0.044(4) 0.068(5) -0.025(4) -0.004(4) -0.014(3)
C27 0.067(5) 0.053(5) 0.066(5) -0.036(4) 0.003(4) -0.018(4)
C32 0.063(5) 0.064(5) 0.064(6) -0.025(5) -0.007(4) -0.027(4)
C22 0.083(6) 0.068(5) 0.065(6) -0.030(5) -0.003(4) -0.041(5)
C6 0.068(4) 0.052(4) 0.062(5) -0.035(4) 0.011(4) -0.028(4)
C15 0.069(5) 0.063(5) 0.057(5) -0.032(5) 0.006(4) -0.027(4)
C14 0.066(4) 0.066(5) 0.045(5) -0.022(4) 0.016(4) -0.029(4)
C30 0.053(4) 0.058(5) 0.065(5) -0.028(4) 0.004(4) -0.015(3)
C33 0.056(4) 0.069(5) 0.068(5) -0.040(5) 0.005(4) -0.028(4)
C5 0.089(6) 0.066(5) 0.074(6) -0.046(5) 0.008(5) -0.031(5)
C12 0.069(5) 0.066(5) 0.060(5) -0.021(5) 0.014(4) -0.044(4)
C29 0.053(4) 0.047(5) 0.085(7) -0.029(5) 0.000(4) 0.000(3)
C11 0.083(6) 0.064(6) 0.084(7) -0.041(5) 0.004(5) -0.039(5)
C28 0.070(5) 0.060(5) 0.080(6) -0.047(5) 0.016(4) -0.022(4)
N5 0.089(6) 0.140(9) 0.105(8) -0.074(7) -0.007(5) -0.038(6)
C31 0.053(4) 0.078(6) 0.075(6) -0.036(5) 0.000(4) -0.017(4)
C35 0.082(7) 0.089(7) 0.133(11) -0.073(8) 0.023(7) -0.039(6)
C36 0.143(12) 0.104(10) 0.113(12) -0.085(10) 0.032(10) -0.073(9)
N6 0.19(3) 0.150(18) 0.127(9) -0.110(10) 0.053(11) -0.085(16)
C37 0.14(2) 0.103(19) 0.106(15) -0.066(16) 0.043(15) -0.060(16)
N7 0.19(3) 0.150(18) 0.127(9) -0.110(10) 0.053(11) -0.085(16)
C1A 0.143(12) 0.104(10) 0.113(12) -0.085(10) 0.032(10) -0.073(9)
C1B 0.14(2) 0.103(19) 0.106(15) -0.066(16) 0.043(15) -0.060(16)

loop_
_atom_type_symbol
_atom_type_description
_atom_type_scat_dispersion_real
_atom_type_scat_dispersion_imag
_atom_type_scat_source
C C 0.0033 0.0016 'International Tables Vol C Tables 4.2.6.8 and 6.1.1.4'
H H 0.0000 0.0000 'International Tables Vol C Tables 4.2.6.8 and 6.1.1.4'
Fe Fe 0.3463 0.8444 'International Tables Vol C Tables 4.2.6.8 and 6.1.1.4'
N N 0.0061 0.0033 'International Tables Vol C Tables 4.2.6.8 and 6.1.1.4'
O O 0.0106 0.0060 'International Tables Vol C Tables 4.2.6.8 and 6.1.1.4'
S S 0.1246 0.1234 'International Tables Vol C Tables 4.2.6.8 and 6.1.1.4'

loop_
_geom_angle_atom_site_label_1
_geom_angle_atom_site_label_2
_geom_angle_atom_site_label_3
_geom_angle
_geom_angle_site_symmetry_1
_geom_angle_site_symmetry_3
_geom_angle_publ_flag
O3 Fe1 O1 93.6(2) . . ?
O3 Fe1 N1 88.2(2) . . ?
O3 Fe1 N3 94.8(2) . . ?
O3 Fe1 N2 89.6(2) . . ?
O3 Fe1 N4 176.9(2) . . ?
O1 Fe1 N1 95.0(2) . . ?
O1 Fe1 N3 87.8(2) . . ?
O1 Fe1 N2 175.9(2) . . ?
O1 Fe1 N4 88.5(2) . . ?
N1 Fe1 N3 175.7(2) . . ?
N1 Fe1 N2 82.5(2) . . ?
N1 Fe1 N4 93.9(2) . . ?
N3 Fe1 N2 94.5(2) . . ?
N3 Fe1 N4 82.9(2) . . ?
N2 Fe1 N4 88.4(2) . . ?
C18 O3 Fe1 126.5(4) . . ?
C1 O1 Fe1 126.3(4) . . ?
C9 N1 Fe1 114.1(4) . . ?
C8 N1 Fe1 125.0(5) . . ?
C8 N1 C9 120.8(5) . . ?
C4 O2 C5 114.8(6) . . ?
C26 N3 Fe1 114.5(4) . . ?
C25 N3 Fe1 125.1(4) . . ?
C25 N3 C26 120.4(5) . . ?
C21 O4 C22 115.7(6) . . ?
C17 N2 Fe1 113.7(4) . . ?
C16 N2 Fe1 128.5(5) . . ?
C16 N2 C17 117.8(6) . . ?
C34 N4 Fe1 112.1(4) . . ?
C33 N4 Fe1 128.3(5) . . ?
C33 N4 C34 119.5(6) . . ?
N2 C17 C9 115.7(7) . . ?
N2 C17 C13 122.5(6) . . ?
C13 C17 C9 121.8(6) . . ?
O2 C4 C3 113.5(7) . . ?
C6 C4 O2 126.9(6) . . ?
C6 C4 C3 119.6(7) . . ?
O1 C1 C2 118.3(6) . . ?
O1 C1 C7 124.7(7) . . ?
C2 C1 C7 117.0(6) . . ?
N1 C9 C17 113.8(6) . . ?
C10 C9 N1 127.7(7) . . ?
C10 C9 C17 118.5(7) . . ?
C17 C13 C14 118.1(7) . . ?
C17 C13 C12 117.9(7) . . ?
C14 C13 C12 124.0(8) . . ?
C25 C24 C23 117.1(6) . . ?
C25 C24 C18 123.0(6) . . ?
C18 C24 C23 119.8(6) . . ?
O4 C21 C20 114.4(6) . . ?
C23 C21 O4 125.5(6) . . ?
C23 C21 C20 120.0(6) . . ?
C34 C26 N3 112.5(5) . . ?
C27 C26 N3 128.5(6) . . ?
C27 C26 C34 119.0(6) . . ?
C24 C23 H23 119.5 . . ?
C21 C23 C24 121.0(6) . . ?
C21 C23 H23 119.5 . . ?
N3 C25 C24 125.4(6) . . ?
N3 C25 H25 117.3 . . ?
C24 C25 H25 117.3 . . ?
C9 C10 H10 120.2 . . ?
C9 C10 C11 119.6(7) . . ?
C11 C10 H10 120.2 . . ?
O3 C18 C24 125.0(6) . . ?
O3 C18 C19 118.2(5) . . ?
C19 C18 C24 116.9(6) . . ?
C1 C2 H2 118.9 . . ?
C3 C2 C1 122.2(7) . . ?
C3 C2 H2 118.9 . . ?
N1 C8 H8 117.5 . . ?
N1 C8 C7 125.0(6) . . ?
C7 C8 H8 117.5 . . ?
C1 C7 C8 123.6(6) . . ?
C1 C7 C6 119.7(7) . . ?
C6 C7 C8 116.6(6) . . ?
N4 C34 C26 117.9(6) . . ?
N4 C34 C30 121.6(6) . . ?
C26 C34 C30 120.5(6) . . ?
C18 C19 H19 118.9 . . ?
C20 C19 C18 122.2(6) . . ?
C20 C19 H19 118.9 . . ?
C4 C3 H3 119.8 . . ?
C2 C3 C4 120.4(8) . . ?
C2 C3 H3 119.8 . . ?
N2 C16 H16 118.8 . . ?
N2 C16 C15 122.4(7) . . ?
C15 C16 H16 118.8 . . ?
C21 C20 H20 120.0 . . ?
C19 C20 C21 120.1(7) . . ?
C19 C20 H20 120.0 . . ?
C26 C27 H27 119.8 . . ?
C26 C27 C28 120.4(7) . . ?
C28 C27 H27 119.8 . . ?
C33 C32 H32 120.2 . . ?
C31 C32 H32 120.2 . . ?
C31 C32 C33 119.5(7) . . ?
O4 C22 H22A 109.5 . . ?
O4 C22 H22B 109.5 . . ?
O4 C22 H22C 109.5 . . ?
H22A C22 H22B 109.5 . . ?
H22A C22 H22C 109.5 . . ?
H22B C22 H22C 109.5 . . ?
C4 C6 C7 121.2(6) . . ?
C4 C6 H6 119.4 . . ?
C7 C6 H6 119.4 . . ?
C16 C15 H15 119.4 . . ?
C14 C15 C16 121.2(7) . . ?
C14 C15 H15 119.4 . . ?
C13 C14 H14 121.0 . . ?
C15 C14 C13 118.0(8) . . ?
C15 C14 H14 121.0 . . ?
C29 C30 C34 118.2(7) . . ?
C29 C30 C31 125.1(7) . . ?
C31 C30 C34 116.7(7) . . ?
N4 C33 C32 122.2(7) . . ?
N4 C33 H33 118.9 . . ?
C32 C33 H33 118.9 . . ?
O2 C5 H5A 109.5 . . ?
O2 C5 H5B 109.5 . . ?
O2 C5 H5C 109.5 . . ?
H5A C5 H5B 109.5 . . ?
H5A C5 H5C 109.5 . . ?
H5B C5 H5C 109.5 . . ?
C13 C12 H12 119.9 . . ?
C11 C12 C13 120.3(8) . . ?
C11 C12 H12 119.9 . . ?
C30 C29 H29 119.6 . . ?
C28 C29 C30 120.8(7) . . ?
C28 C29 H29 119.6 . . ?
C10 C11 H11 119.0 . . ?
C12 C11 C10 122.0(7) . . ?
C12 C11 H11 119.0 . . ?
C27 C28 H28 119.4 . . ?
C29 C28 C27 121.1(7) . . ?
C29 C28 H28 119.4 . . ?
C32 C31 C30 120.4(7) . . ?
C32 C31 H31 119.8 . . ?
C30 C31 H31 119.8 . . ?
N5 C35 S1 177.9(11) . . ?
N6 C36 C37 175(5) . . ?
C36 C37 H37A 109.5 . . ?
C36 C37 H37B 109.5 . . ?
C36 C37 H37C 109.5 . . ?
H37A C37 H37B 109.5 . . ?
H37A C37 H37C 109.5 . . ?
H37B C37 H37C 109.5 . . ?
N7 C1A C1B 174(4) . . ?
C1A C1B H1BA 109.5 . . ?
C1A C1B H1BB 109.5 . . ?
C1A C1B H1BC 109.5 . . ?
H1BA C1B H1BB 109.5 . . ?
H1BA C1B H1BC 109.5 . . ?
H1BB C1B H1BC 109.5 . . ?

loop_
_geom_bond_atom_site_label_1
_geom_bond_atom_site_label_2
_geom_bond_distance
_geom_bond_site_symmetry_2
_geom_bond_publ_flag
Fe1 O3 1.869(5) . ?
Fe1 O1 1.888(5) . ?
Fe1 N1 1.935(5) . ?
Fe1 N3 1.939(5) . ?
Fe1 N2 1.982(6) . ?
Fe1 N4 1.984(5) . ?
S1 C35 1.658(14) . ?
O3 C18 1.316(7) . ?
O1 C1 1.318(7) . ?
N1 C9 1.414(9) . ?
N1 C8 1.308(9) . ?
O2 C4 1.388(8) . ?
O2 C5 1.438(9) . ?
N3 C26 1.421(8) . ?
N3 C25 1.294(8) . ?
O4 C21 1.380(8) . ?
O4 C22 1.407(9) . ?
N2 C17 1.362(8) . ?
N2 C16 1.347(9) . ?
N4 C34 1.371(8) . ?
N4 C33 1.315(8) . ?
C17 C9 1.420(10) . ?
C17 C13 1.408(11) . ?
C4 C3 1.409(10) . ?
C4 C6 1.335(11) . ?
C1 C2 1.392(11) . ?
C1 C7 1.422(9) . ?
C9 C10 1.383(9) . ?
C13 C14 1.414(10) . ?
C13 C12 1.418(10) . ?
C24 C23 1.424(9) . ?
C24 C25 1.421(9) . ?
C24 C18 1.421(9) . ?
C21 C23 1.347(10) . ?
C21 C20 1.406(10) . ?
C26 C34 1.408(9) . ?
C26 C27 1.380(9) . ?
C23 H23 0.9300 . ?
C25 H25 0.9300 . ?
C10 H10 0.9300 . ?
C10 C11 1.420(12) . ?
C18 C19 1.409(10) . ?
C2 H2 0.9300 . ?
C2 C3 1.372(10) . ?
C8 H8 0.9300 . ?
C8 C7 1.430(11) . ?
C7 C6 1.428(10) . ?
C34 C30 1.424(10) . ?
C19 H19 0.9300 . ?
C19 C20 1.371(9) . ?
C3 H3 0.9300 . ?
C16 H16 0.9300 . ?
C16 C15 1.378(11) . ?
C20 H20 0.9300 . ?
C27 H27 0.9300 . ?
C27 C28 1.393(11) . ?
C32 H32 0.9300 . ?
C32 C33 1.406(11) . ?
C32 C31 1.359(11) . ?
C22 H22A 0.9600 . ?
C22 H22B 0.9600 . ?
C22 H22C 0.9600 . ?
C6 H6 0.9300 . ?
C15 H15 0.9300 . ?
C15 C14 1.368(11) . ?
C14 H14 0.9300 . ?
C30 C29 1.396(11) . ?
C30 C31 1.409(11) . ?
C33 H33 0.9300 . ?
C5 H5A 0.9600 . ?
C5 H5B 0.9600 . ?
C5 H5C 0.9600 . ?
C12 H12 0.9300 . ?
C12 C11 1.355(12) . ?
C29 H29 0.9300 . ?
C29 C28 1.363(12) . ?
C11 H11 0.9300 . ?
C28 H28 0.9300 . ?
N5 C35 1.114(14) . ?
C31 H31 0.9300 . ?
C36 N6 0.99(3) . ?
C36 C37 1.62(4) . ?
C37 H37A 0.9600 . ?
C37 H37B 0.9600 . ?
C37 H37C 0.9600 . ?
N7 C1A 1.142(8) . ?
C1A C1B 1.455(9) . ?
C1B H1BA 0.9600 . ?
C1B H1BB 0.9600 . ?
C1B H1BC 0.9600 . ?

loop_
_geom_torsion_atom_site_label_1
_geom_torsion_atom_site_label_2
_geom_torsion_atom_site_label_3
_geom_torsion_atom_site_label_4
_geom_torsion
_geom_torsion_site_symmetry_1
_geom_torsion_site_symmetry_2
_geom_torsion_site_symmetry_3
_geom_torsion_site_symmetry_4
_geom_torsion_publ_flag
Fe1 O3 C18 C24 -2.6(10) . . . . ?
Fe1 O3 C18 C19 178.1(5) . . . . ?
Fe1 O1 C1 C2 177.8(5) . . . . ?
Fe1 O1 C1 C7 -1.3(9) . . . . ?
Fe1 N1 C9 C17 4.5(7) . . . . ?
Fe1 N1 C9 C10 -175.3(6) . . . . ?
Fe1 N1 C8 C7 3.5(10) . . . . ?
Fe1 N3 C26 C34 2.6(8) . . . . ?
Fe1 N3 C26 C27 -178.8(7) . . . . ?
Fe1 N3 C25 C24 4.8(11) . . . . ?
Fe1 N2 C17 C9 -1.6(7) . . . . ?
Fe1 N2 C17 C13 177.4(5) . . . . ?
Fe1 N2 C16 C15 -178.2(5) . . . . ?
Fe1 N4 C34 C26 2.1(9) . . . . ?
Fe1 N4 C34 C30 -178.4(6) . . . . ?
Fe1 N4 C33 C32 177.1(6) . . . . ?
O3 Fe1 O1 C1 -84.1(5) . . . . ?
O3 C18 C19 C20 179.1(7) . . . . ?
O1 Fe1 O3 C18 -85.0(6) . . . . ?
O1 C1 C2 C3 179.2(6) . . . . ?
O1 C1 C7 C8 -2.5(11) . . . . ?
O1 C1 C7 C6 -179.6(6) . . . . ?
N1 Fe1 O3 C18 -180.0(6) . . . . ?
N1 Fe1 O1 C1 4.4(5) . . . . ?
N1 C9 C10 C11 -178.4(7) . . . . ?
N1 C8 C7 C1 1.3(11) . . . . ?
N1 C8 C7 C6 178.5(6) . . . . ?
O2 C4 C3 C2 -178.9(7) . . . . ?
O2 C4 C6 C7 178.2(7) . . . . ?
N3 Fe1 O3 C18 3.1(6) . . . . ?
N3 Fe1 O1 C1 -178.8(5) . . . . ?
N3 C26 C34 N4 -3.1(10) . . . . ?
N3 C26 C34 C30 177.4(7) . . . . ?
N3 C26 C27 C28 -178.4(8) . . . . ?
O4 C21 C23 C24 179.8(7) . . . . ?
O4 C21 C20 C19 179.5(7) . . . . ?
N2 Fe1 O3 C18 97.5(6) . . . . ?
N2 C17 C9 N1 -1.8(9) . . . . ?
N2 C17 C9 C10 177.9(6) . . . . ?
N2 C17 C13 C14 2.4(11) . . . . ?
N2 C17 C13 C12 -178.9(6) . . . . ?
N2 C16 C15 C14 -0.9(12) . . . . ?
N4 Fe1 O1 C1 98.2(5) . . . . ?
N4 C34 C30 C29 -178.1(8) . . . . ?
N4 C34 C30 C31 0.7(12) . . . . ?
C17 N2 C16 C15 2.2(10) . . . . ?
C17 C9 C10 C11 1.9(11) . . . . ?
C17 C13 C14 C15 -0.9(11) . . . . ?
C17 C13 C12 C11 0.0(12) . . . . ?
C1 C2 C3 C4 1.5(12) . . . . ?
C1 C7 C6 C4 -0.8(11) . . . . ?
C9 N1 C8 C7 -174.4(6) . . . . ?
C9 C17 C13 C14 -178.7(6) . . . . ?
C9 C17 C13 C12 0.1(11) . . . . ?
C9 C10 C11 C12 -1.8(13) . . . . ?
C13 C17 C9 N1 179.2(6) . . . . ?
C13 C17 C9 C10 -1.1(10) . . . . ?
C13 C12 C11 C10 0.8(13) . . . . ?
C24 C18 C19 C20 -0.2(12) . . . . ?
C26 N3 C25 C24 -175.9(7) . . . . ?
C26 C34 C30 C29 1.4(12) . . . . ?
C26 C34 C30 C31 -179.8(8) . . . . ?
C26 C27 C28 C29 1.2(14) . . . . ?
C23 C24 C25 N3 178.6(7) . . . . ?
C23 C24 C18 O3 -179.9(7) . . . . ?
C23 C24 C18 C19 -0.6(11) . . . . ?
C23 C21 C20 C19 0.9(13) . . . . ?
C25 N3 C26 C34 -176.7(7) . . . . ?
C25 N3 C26 C27 1.8(12) . . . . ?
C25 C24 C23 C21 179.8(7) . . . . ?
C25 C24 C18 O3 2.0(12) . . . . ?
C25 C24 C18 C19 -178.7(7) . . . . ?
C18 C24 C23 C21 1.6(11) . . . . ?
C18 C24 C25 N3 -3.2(12) . . . . ?
C18 C19 C20 C21 0.1(13) . . . . ?
C2 C1 C7 C8 178.4(7) . . . . ?
C2 C1 C7 C6 1.3(10) . . . . ?
C8 N1 C9 C17 -177.5(6) . . . . ?
C8 N1 C9 C10 2.8(11) . . . . ?
C8 C7 C6 C4 -178.1(7) . . . . ?
C7 C1 C2 C3 -1.7(11) . . . . ?
C34 N4 C33 C32 0.6(12) . . . . ?
C34 C26 C27 C28 0.0(12) . . . . ?
C34 C30 C29 C28 -0.2(14) . . . . ?
C34 C30 C31 C32 0.7(13) . . . . ?
C3 C4 C6 C7 0.6(12) . . . . ?
C16 N2 C17 C9 178.0(6) . . . . ?
C16 N2 C17 C13 -3.0(10) . . . . ?
C16 C15 C14 C13 0.2(12) . . . . ?
C20 C21 C23 C24 -1.7(12) . . . . ?
C27 C26 C34 N4 178.2(7) . . . . ?
C27 C26 C34 C30 -1.3(12) . . . . ?
C22 O4 C21 C23 -12.7(12) . . . . ?
C22 O4 C21 C20 168.8(8) . . . . ?
C6 C4 C3 C2 -0.9(12) . . . . ?
C14 C13 C12 C11 178.7(8) . . . . ?
C30 C29 C28 C27 -1.1(15) . . . . ?
C33 N4 C34 C26 179.1(7) . . . . ?
C33 N4 C34 C30 -1.4(11) . . . . ?
C33 C32 C31 C30 -1.4(14) . . . . ?
C5 O2 C4 C3 168.1(7) . . . . ?
C5 O2 C4 C6 -9.6(11) . . . . ?
C12 C13 C14 C15 -179.6(8) . . . . ?
C29 C30 C31 C32 179.4(9) . . . . ?
C31 C32 C33 N4 0.8(13) . . . . ?
C31 C30 C29 C28 -178.9(9) . . . . ?
